data_7005348
loop_
_publ_author_name
'Fujihara, Tetsuaki'
'Obora, Yasushi'
'Tokunaga, Makoto'
'Tsuji, Yasushi'

_publ_section_title
;
 Rhodium(III) complexes with a bidentate N-heterocyclic carbene ligand
 bearing flexible dendritic frameworks.
;
_journal_issue 16
_journal_name_full 'Dalton transactions (Cambridge, England : 2003)'
_journal_page_first 1567
_journal_page_last 1569
_journal_paper_doi 10.1039/b701104k
_journal_year 2007
_chemical_formula_moiety 'C23 H23 I2 N4 O2 Rh, C4 H8 O '
_chemical_formula_sum 'C27 H31 I2 N4 O3 Rh'
_chemical_formula_weight 816.28
_space_group_IT_number 14
_symmetry_cell_setting monoclinic
_symmetry_Int_Tables_number 14
_symmetry_space_group_name_Hall '-P 2ybc'
_symmetry_space_group_name_H-M 'P 1 21/c 1'
_cell_angle_alpha 90.0000
_cell_angle_beta 92.446(6)
_cell_angle_gamma 90.0000
_cell_formula_units_Z 4
_cell_length_a 12.126(5)
_cell_length_b 14.786(6)
_cell_length_c 15.987(6)
_cell_measurement_reflns_used 10056
_cell_measurement_temperature 113.1
_cell_measurement_theta_max 27.5
_cell_measurement_theta_min 3.0
_cell_volume 2864(2)
_computing_cell_refinement CrystalClear
_computing_data_collection CrystalClear
_computing_data_reduction CrystalStructure
_computing_publication_material 'CrystalStructure 3.8'
_computing_structure_refinement CRYSTALS
_computing_structure_solution SHELXS97
_diffrn_detector_area_resol_mean 14.63
_diffrn_measured_fraction_theta_full 0.982
_diffrn_measured_fraction_theta_max 0.982
_diffrn_measurement_device_type 'Rigaku Saturn'
_diffrn_measurement_method \w
_diffrn_radiation_type 'Mo K\a'
_diffrn_radiation_wavelength 0.71070
_diffrn_reflns_av_R_equivalents 0.048
_diffrn_reflns_limit_h_max 15
_diffrn_reflns_limit_h_min -15
_diffrn_reflns_limit_k_max 17
_diffrn_reflns_limit_k_min -18
_diffrn_reflns_limit_l_max 15
_diffrn_reflns_limit_l_min -20
_diffrn_reflns_number 20690
_diffrn_reflns_theta_full 27.48
_diffrn_reflns_theta_max 27.48
_exptl_absorpt_coefficient_mu 2.787
_exptl_absorpt_correction_T_max 0.573
_exptl_absorpt_correction_T_min 0.445
_exptl_absorpt_correction_type multi-scan
_exptl_absorpt_process_details 'Jacobson, R. (1998) Private communication'
_exptl_crystal_colour orange
_exptl_crystal_density_diffrn 1.893
_exptl_crystal_density_method 'not measured'
_exptl_crystal_description plate
_exptl_crystal_F_000 1584.00
_exptl_crystal_size_max 0.20
_exptl_crystal_size_mid 0.10
_exptl_crystal_size_min 0.10
_refine_diff_density_max 1.29
_refine_diff_density_min -1.08
_refine_ls_extinction_method none
_refine_ls_goodness_of_fit_ref 0.993
_refine_ls_hydrogen_treatment constr
_refine_ls_number_parameters 365
_refine_ls_number_reflns 6455
_refine_ls_R_factor_gt 0.0417
_refine_ls_shift/su_max 0.0000
_refine_ls_structure_factor_coef Fsqd
_refine_ls_weighting_details 'w = 1/[1.0000\s(Fo^2^)]/(4Fo^2^)'
_refine_ls_weighting_scheme calc
_refine_ls_wR_factor_ref 0.0976
_reflns_number_gt 5511
_reflns_number_total 6455
_reflns_threshold_expression F^2^>2.0\s(F^2^)
_cod_data_source_file b701104k.txt
_cod_data_source_block 3a
_cod_original_cell_volume 2863.8(20)
_cod_original_formula_sum 'C27 H31 I2 N4 O3 Rh '
_cod_database_code 7005348

loop_
_symmetry_equiv_pos_site_id
_symmetry_equiv_pos_as_xyz
1 +X,+Y,+Z
2 -X,1/2+Y,1/2-Z
3 -X,-Y,-Z
4 +X,1/2-Y,1/2+Z

loop_
_atom_site_label
_atom_site_type_symbol
_atom_site_fract_x
_atom_site_fract_y
_atom_site_fract_z
_atom_site_U_iso_or_equiv
_atom_site_adp_type
_atom_site_occupancy
_atom_site_symmetry_multiplicity
_atom_site_calc_flag
_atom_site_refinement_flags
_atom_site_disorder_assembly
_atom_site_disorder_group
I(1) I 0.71961(3) 0.78271(2) 0.31406(2) 0.01800(8) Uani 1.00 1 d . . .
I(2) I 0.46048(3) 0.49979(2) 0.24790(2) 0.01707(8) Uani 1.00 1 d . . .
Rh(1) Rh 0.58600(3) 0.64173(3) 0.28606(2) 0.01257(9) Uani 1.00 1 d . . .
O(1) O 0.6976(2) 0.5540(2) 0.3594(2) 0.0183(8) Uani 1.00 1 d . . .
O(2) O 0.5639(2) 0.6235(2) 0.4213(2) 0.0183(8) Uani 1.00 1 d . . .
O(3) O 0.9811(4) 0.1293(3) 0.0002(3) 0.0566(16) Uani 1.00 1 d . . .
N(1) N 0.3642(3) 0.7299(2) 0.2796(2) 0.0160(10) Uani 1.00 1 d . . .
N(2) N 0.4574(3) 0.7696(2) 0.1743(2) 0.0174(10) Uani 1.00 1 d . . .
N(3) N 0.7036(3) 0.5821(2) 0.1348(2) 0.0158(10) Uani 1.00 1 d . . .
N(4) N 0.6112(3) 0.7037(2) 0.1103(2) 0.0155(10) Uani 1.00 1 d . . .
C(1) C 0.4634(3) 0.7190(3) 0.2453(2) 0.0142(11) Uani 1.00 1 d . . .
C(2) C 0.2980(4) 0.7877(3) 0.2316(3) 0.0210(13) Uani 1.00 1 d . . .
C(3) C 0.3566(4) 0.8127(3) 0.1656(3) 0.0199(12) Uani 1.00 1 d . . .
C(4) C 0.6361(3) 0.6414(3) 0.1712(3) 0.0175(12) Uani 1.00 1 d . . .
C(5) C 0.7222(4) 0.6079(3) 0.0525(3) 0.0192(12) Uani 1.00 1 d . . .
C(6) C 0.6648(4) 0.6838(3) 0.0374(3) 0.0192(12) Uani 1.00 1 d . . .
C(7) C 0.5501(4) 0.7859(3) 0.1224(2) 0.0171(12) Uani 1.00 1 d . . .
C(8) C 0.3297(4) 0.6909(3) 0.3587(3) 0.0199(12) Uani 1.00 1 d . . .
C(9) C 0.3183(4) 0.7630(3) 0.4244(3) 0.0178(12) Uani 1.00 1 d . . .
C(10) C 0.4052(4) 0.8224(3) 0.4432(3) 0.0200(12) Uani 1.00 1 d . . .
C(11) C 0.3959(4) 0.8867(3) 0.5059(3) 0.0227(13) Uani 1.00 1 d . . .
C(12) C 0.2989(4) 0.8925(3) 0.5504(3) 0.0244(14) Uani 1.00 1 d . . .
C(13) C 0.2131(4) 0.8332(3) 0.5316(3) 0.0275(15) Uani 1.00 1 d . . .
C(14) C 0.2227(4) 0.7681(3) 0.4688(3) 0.0214(13) Uani 1.00 1 d . . .
C(15) C 0.7565(4) 0.5021(3) 0.1739(3) 0.0195(12) Uani 1.00 1 d . . .
C(16) C 0.8802(4) 0.5158(3) 0.1887(3) 0.0201(13) Uani 1.00 1 d . . .
C(17) C 0.9203(4) 0.5735(3) 0.2514(3) 0.0287(15) Uani 1.00 1 d . . .
C(18) C 1.0334(4) 0.5848(4) 0.2649(3) 0.0354(17) Uani 1.00 1 d . . .
C(19) C 1.1065(4) 0.5381(4) 0.2166(3) 0.0374(17) Uani 1.00 1 d . . .
C(20) C 1.0675(4) 0.4807(4) 0.1551(3) 0.0309(15) Uani 1.00 1 d . . .
C(21) C 0.9540(4) 0.4690(3) 0.1403(3) 0.0250(14) Uani 1.00 1 d . . .
C(22) C 0.6446(4) 0.5680(3) 0.4239(3) 0.0181(12) Uani 1.00 1 d . . .
C(23) C 0.6736(4) 0.5186(3) 0.5042(3) 0.0262(14) Uani 1.00 1 d . . .
C(24) C 0.9569(8) 0.0919(6) -0.0816(4) 0.076(3) Uani 1.00 1 d . . .
C(25) C 0.9984(6) 0.1568(5) -0.1433(4) 0.056(2) Uani 1.00 1 d . . .
C(26) C 1.0932(8) 0.1976(9) -0.0992(6) 0.114(4) Uani 1.00 1 d . . .
C(27) C 1.0732(6) 0.1897(6) -0.0080(5) 0.072(2) Uani 1.00 1 d . . .
H(1) H 0.2250 0.8060 0.2430 0.025 Uiso 1.00 1 c R . .
H(2) H 0.3335 0.8528 0.1218 0.024 Uiso 1.00 1 c R . .
H(3) H 0.7672 0.5768 0.0148 0.023 Uiso 1.00 1 c R . .
H(4) H 0.6614 0.7175 -0.0132 0.023 Uiso 1.00 1 c R . .
H(5) H 0.5974 0.8290 0.1497 0.021 Uiso 1.00 1 c R . .
H(6) H 0.5245 0.8091 0.0697 0.020 Uiso 1.00 1 c R . .
H(7) H 0.2608 0.6611 0.3495 0.024 Uiso 1.00 1 c R . .
H(8) H 0.3838 0.6483 0.3778 0.024 Uiso 1.00 1 c R . .
H(9) H 0.4702 0.8196 0.4122 0.024 Uiso 1.00 1 c R . .
H(10) H 0.4559 0.9261 0.5195 0.027 Uiso 1.00 1 c R . .
H(11) H 0.2919 0.9370 0.5927 0.029 Uiso 1.00 1 c R . .
H(12) H 0.1473 0.8370 0.5616 0.033 Uiso 1.00 1 c R . .
H(13) H 0.1638 0.7272 0.4568 0.026 Uiso 1.00 1 c R . .
H(14) H 0.7249 0.4915 0.2264 0.023 Uiso 1.00 1 c R . .
H(15) H 0.7443 0.4510 0.1387 0.023 Uiso 1.00 1 c R . .
H(16) H 0.8704 0.6047 0.2854 0.035 Uiso 1.00 1 c R . .
H(17) H 1.0606 0.6249 0.3074 0.042 Uiso 1.00 1 c R . .
H(18) H 1.1838 0.5458 0.2262 0.045 Uiso 1.00 1 c R . .
H(19) H 1.1179 0.4488 0.1221 0.037 Uiso 1.00 1 c R . .
H(20) H 0.9271 0.4286 0.0981 0.030 Uiso 1.00 1 c R . .
H(21) H 0.6325 0.4640 0.5062 0.032 Uiso 1.00 1 c R . .
H(22) H 0.6560 0.5560 0.5501 0.032 Uiso 1.00 1 c R . .
H(23) H 0.7503 0.5052 0.5073 0.032 Uiso 1.00 1 c R . .
H(24) H 0.9933 0.0355 -0.0873 0.091 Uiso 1.00 1 c R . .
H(25) H 0.8795 0.0836 -0.0897 0.091 Uiso 1.00 1 c R . .
H(26) H 1.0169 0.1284 -0.1941 0.067 Uiso 1.00 1 c R . .
H(27) H 0.9447 0.2024 -0.1548 0.067 Uiso 1.00 1 c R . .
H(28) H 1.1567 0.1633 -0.1117 0.136 Uiso 1.00 1 c R . .
H(29) H 1.1033 0.2586 -0.1160 0.136 Uiso 1.00 1 c R . .
H(30) H 1.0554 0.2478 0.0131 0.085 Uiso 1.00 1 c R . .
H(31) H 1.1363 0.1667 0.0222 0.085 Uiso 1.00 1 c R . .

loop_
_atom_site_aniso_label
_atom_site_aniso_U_11
_atom_site_aniso_U_22
_atom_site_aniso_U_33
_atom_site_aniso_U_12
_atom_site_aniso_U_13
_atom_site_aniso_U_23
I(1) 0.02004(17) 0.01918(18) 0.01478(16) -0.00387(13) 0.00076(12) -0.00155(13)
I(2) 0.01770(17) 0.01407(17) 0.01933(17) -0.00142(12) -0.00046(12) 0.00165(12)
Rh(1) 0.01444(18) 0.01262(19) 0.01068(18) 0.00012(14) 0.00078(14) 0.00110(14)
O(1) 0.0189(17) 0.0205(18) 0.0151(17) 0.0048(14) -0.0015(13) 0.0015(14)
O(2) 0.0177(17) 0.0239(19) 0.0134(16) 0.0034(14) 0.0014(13) 0.0031(14)
O(3) 0.063(3) 0.061(3) 0.045(3) 0.018(2) 0.006(2) -0.003(2)
N(1) 0.018(2) 0.014(2) 0.016(2) 0.0020(16) 0.0002(16) 0.0002(16)
N(2) 0.022(2) 0.014(2) 0.017(2) 0.0002(16) -0.0014(16) 0.0054(16)
N(3) 0.018(2) 0.013(2) 0.017(2) 0.0005(16) 0.0005(16) 0.0000(16)
N(4) 0.022(2) 0.014(2) 0.0111(19) 0.0005(16) 0.0020(16) 0.0012(16)
C(1) 0.016(2) 0.012(2) 0.015(2) -0.0046(18) -0.0018(18) -0.0055(18)
C(2) 0.016(2) 0.021(2) 0.026(2) 0.003(2) -0.004(2) 0.002(2)
C(3) 0.019(2) 0.015(2) 0.025(2) 0.0008(19) -0.010(2) -0.001(2)
C(4) 0.014(2) 0.021(2) 0.017(2) -0.0010(19) -0.0028(18) 0.001(2)
C(5) 0.018(2) 0.026(2) 0.014(2) -0.004(2) 0.0058(19) -0.002(2)
C(6) 0.024(2) 0.024(2) 0.010(2) -0.005(2) 0.0024(19) 0.001(2)
C(7) 0.022(2) 0.018(2) 0.012(2) 0.002(2) 0.0016(19) 0.0041(19)
C(8) 0.016(2) 0.022(2) 0.022(2) -0.003(2) -0.0002(19) 0.006(2)
C(9) 0.020(2) 0.017(2) 0.017(2) 0.0041(19) -0.0001(19) 0.004(2)
C(10) 0.016(2) 0.026(2) 0.018(2) -0.001(2) -0.0024(19) 0.005(2)
C(11) 0.021(2) 0.023(2) 0.023(2) 0.002(2) -0.006(2) 0.001(2)
C(12) 0.030(2) 0.024(2) 0.019(2) 0.006(2) 0.000(2) -0.000(2)
C(13) 0.024(2) 0.037(3) 0.022(2) 0.004(2) 0.006(2) 0.000(2)
C(14) 0.020(2) 0.027(2) 0.018(2) -0.001(2) 0.002(2) 0.006(2)
C(15) 0.020(2) 0.019(2) 0.020(2) 0.005(2) -0.000(2) 0.002(2)
C(16) 0.014(2) 0.025(2) 0.021(2) 0.004(2) 0.0021(19) 0.000(2)
C(17) 0.021(2) 0.030(3) 0.035(3) -0.000(2) 0.005(2) -0.013(2)
C(18) 0.022(2) 0.048(3) 0.035(3) -0.008(2) -0.003(2) -0.007(2)
C(19) 0.018(2) 0.057(4) 0.037(3) 0.001(2) 0.004(2) 0.004(3)
C(20) 0.025(2) 0.037(3) 0.031(3) 0.009(2) 0.007(2) -0.001(2)
C(21) 0.024(2) 0.030(3) 0.021(2) 0.006(2) 0.003(2) 0.001(2)
C(22) 0.018(2) 0.019(2) 0.017(2) -0.003(2) 0.0001(19) 0.002(2)
C(23) 0.037(3) 0.026(2) 0.015(2) 0.011(2) 0.004(2) 0.006(2)
C(24) 0.102(7) 0.082(6) 0.044(4) -0.044(5) 0.003(4) -0.009(4)
C(25) 0.051(4) 0.067(5) 0.050(4) -0.011(3) 0.002(3) -0.010(4)
C(26) 0.093(8) 0.188(12) 0.059(6) -0.088(8) -0.007(5) -0.003(7)
C(27) 0.039(4) 0.107(7) 0.068(5) 0.002(4) -0.014(4) -0.036(5)

loop_
_atom_type_symbol
_atom_type_description
_atom_type_scat_dispersion_real
_atom_type_scat_dispersion_imag
_atom_type_scat_source
C C 0.003 0.002
;
International Tables for Crystallography
(1992, Vol. C, Tables 4.2.6.8 and 6.1.1.4)
;
H H 0.000 0.000
;
International Tables for Crystallography
(1992, Vol. C, Table 6.1.1.4)
;
N N 0.006 0.003
;
International Tables for Crystallography
(1992, Vol. C, Tables 4.2.6.8 and 6.1.1.4)
;
O O 0.011 0.006
;
International Tables for Crystallography
(1992, Vol. C, Tables 4.2.6.8 and 6.1.1.4)
;
Rh Rh -1.118 0.919
;
International Tables for Crystallography
(1992, Vol. C, Tables 4.2.6.8 and 6.1.1.4)
;
I I -0.474 1.812
;
International Tables for Crystallography
(1992, Vol. C, Tables 4.2.6.8 and 6.1.1.4)
;

loop_
_geom_angle_atom_site_label_1
_geom_angle_atom_site_label_2
_geom_angle_atom_site_label_3
_geom_angle
_geom_angle_publ_flag
_geom_angle_site_symmetry_1
_geom_angle_site_symmetry_2
_geom_angle_site_symmetry_3
I(1) Rh(1) I(2) 175.838(17) yes . . .
I(1) Rh(1) O(1) 90.94(8) yes . . .
I(1) Rh(1) O(2) 91.69(8) yes . . .
I(1) Rh(1) C(1) 92.67(13) yes . . .
I(1) Rh(1) C(4) 87.07(14) yes . . .
I(2) Rh(1) O(1) 89.40(8) yes . . .
I(2) Rh(1) O(2) 92.07(8) yes . . .
I(2) Rh(1) C(1) 88.01(13) yes . . .
I(2) Rh(1) C(4) 88.86(14) yes . . .
O(1) Rh(1) O(2) 59.91(12) yes . . .
O(1) Rh(1) C(1) 165.52(16) yes . . .
O(1) Rh(1) C(4) 107.00(16) yes . . .
O(2) Rh(1) C(1) 105.95(16) yes . . .
O(2) Rh(1) C(4) 166.85(16) yes . . .
C(1) Rh(1) C(4) 87.19(19) yes . . .
Rh(1) O(1) C(22) 90.9(2) yes . . .
Rh(1) O(2) C(22) 89.1(2) yes . . .
C(24) O(3) C(27) 106.6(6) yes . . .
C(1) N(1) C(2) 110.7(4) yes . . .
C(1) N(1) C(8) 126.5(3) yes . . .
C(2) N(1) C(8) 122.8(4) yes . . .
C(1) N(2) C(3) 110.7(4) yes . . .
C(1) N(2) C(7) 123.8(3) yes . . .
C(3) N(2) C(7) 124.9(4) yes . . .
C(4) N(3) C(5) 110.7(3) yes . . .
C(4) N(3) C(15) 126.9(4) yes . . .
C(5) N(3) C(15) 122.4(4) yes . . .
C(4) N(4) C(6) 111.0(3) yes . . .
C(4) N(4) C(7) 125.0(3) yes . . .
C(6) N(4) C(7) 123.5(3) yes . . .
Rh(1) C(1) N(1) 127.4(3) yes . . .
Rh(1) C(1) N(2) 127.6(3) yes . . .
N(1) C(1) N(2) 104.9(3) yes . . .
N(1) C(2) C(3) 106.9(4) yes . . .
N(2) C(3) C(2) 106.7(4) yes . . .
Rh(1) C(4) N(3) 128.7(3) yes . . .
Rh(1) C(4) N(4) 126.8(3) yes . . .
N(3) C(4) N(4) 104.5(3) yes . . .
N(3) C(5) C(6) 107.2(4) yes . . .
N(4) C(6) C(5) 106.5(4) yes . . .
N(2) C(7) N(4) 110.7(3) yes . . .
N(1) C(8) C(9) 111.1(4) yes . . .
C(8) C(9) C(10) 120.4(4) yes . . .
C(8) C(9) C(14) 119.9(4) yes . . .
C(10) C(9) C(14) 119.6(4) yes . . .
C(9) C(10) C(11) 120.2(4) yes . . .
C(10) C(11) C(12) 120.2(4) yes . . .
C(11) C(12) C(13) 119.3(4) yes . . .
C(12) C(13) C(14) 120.4(5) yes . . .
C(9) C(14) C(13) 120.1(4) yes . . .
N(3) C(15) C(16) 111.6(4) yes . . .
C(15) C(16) C(17) 120.3(4) yes . . .
C(15) C(16) C(21) 120.1(4) yes . . .
C(17) C(16) C(21) 119.5(4) yes . . .
C(16) C(17) C(18) 119.9(5) yes . . .
C(17) C(18) C(19) 120.3(5) yes . . .
C(18) C(19) C(20) 120.0(5) yes . . .
C(19) C(20) C(21) 120.4(5) yes . . .
C(16) C(21) C(20) 119.8(5) yes . . .
O(1) C(22) O(2) 119.9(4) yes . . .
O(1) C(22) C(23) 120.7(4) yes . . .
O(2) C(22) C(23) 119.3(4) yes . . .
O(3) C(24) C(25) 107.1(7) yes . . .
C(24) C(25) C(26) 103.3(7) yes . . .
C(25) C(26) C(27) 106.4(8) yes . . .
O(3) C(27) C(26) 107.2(7) yes . . .
N(1) C(2) H(1) 126.5 no . . .
C(3) C(2) H(1) 126.6 no . . .
N(2) C(3) H(2) 126.4 no . . .
C(2) C(3) H(2) 126.8 no . . .
N(3) C(5) H(3) 125.9 no . . .
C(6) C(5) H(3) 126.9 no . . .
N(4) C(6) H(4) 126.8 no . . .
C(5) C(6) H(4) 126.7 no . . .
N(2) C(7) H(5) 108.5 no . . .
N(2) C(7) H(6) 109.6 no . . .
N(4) C(7) H(5) 108.9 no . . .
N(4) C(7) H(6) 109.7 no . . .
H(5) C(7) H(6) 109.5 no . . .
N(1) C(8) H(7) 109.3 no . . .
N(1) C(8) H(8) 108.7 no . . .
C(9) C(8) H(7) 109.2 no . . .
C(9) C(8) H(8) 109.1 no . . .
H(7) C(8) H(8) 109.5 no . . .
C(9) C(10) H(9) 119.7 no . . .
C(11) C(10) H(9) 120.0 no . . .
C(10) C(11) H(10) 120.1 no . . .
C(12) C(11) H(10) 119.7 no . . .
C(11) C(12) H(11) 120.4 no . . .
C(13) C(12) H(11) 120.3 no . . .
C(12) C(13) H(12) 119.5 no . . .
C(14) C(13) H(12) 120.0 no . . .
C(9) C(14) H(13) 120.0 no . . .
C(13) C(14) H(13) 119.9 no . . .
N(3) C(15) H(14) 108.9 no . . .
N(3) C(15) H(15) 109.5 no . . .
C(16) C(15) H(14) 108.5 no . . .
C(16) C(15) H(15) 108.9 no . . .
H(14) C(15) H(15) 109.5 no . . .
C(16) C(17) H(16) 120.0 no . . .
C(18) C(17) H(16) 120.0 no . . .
C(17) C(18) H(17) 119.7 no . . .
C(19) C(18) H(17) 120.0 no . . .
C(18) C(19) H(18) 120.0 no . . .
C(20) C(19) H(18) 120.0 no . . .
C(19) C(20) H(19) 119.7 no . . .
C(21) C(20) H(19) 119.8 no . . .
C(16) C(21) H(20) 119.9 no . . .
C(20) C(21) H(20) 120.3 no . . .
C(22) C(23) H(21) 109.7 no . . .
C(22) C(23) H(22) 108.9 no . . .
C(22) C(23) H(23) 109.8 no . . .
H(21) C(23) H(22) 109.5 no . . .
H(21) C(23) H(23) 109.5 no . . .
H(22) C(23) H(23) 109.5 no . . .
O(3) C(24) H(24) 110.3 no . . .
O(3) C(24) H(25) 109.6 no . . .
C(25) C(24) H(24) 109.5 no . . .
C(25) C(24) H(25) 110.8 no . . .
H(24) C(24) H(25) 109.5 no . . .
C(24) C(25) H(26) 112.5 no . . .
C(24) C(25) H(27) 109.9 no . . .
C(26) C(25) H(26) 112.8 no . . .
C(26) C(25) H(27) 108.7 no . . .
H(26) C(25) H(27) 109.5 no . . .
C(25) C(26) H(28) 107.9 no . . .
C(25) C(26) H(29) 111.4 no . . .
C(27) C(26) H(28) 109.3 no . . .
C(27) C(26) H(29) 112.2 no . . .
H(28) C(26) H(29) 109.5 no . . .
O(3) C(27) H(30) 109.9 no . . .
O(3) C(27) H(31) 110.0 no . . .
C(26) C(27) H(30) 109.0 no . . .
C(26) C(27) H(31) 111.2 no . . .
H(30) C(27) H(31) 109.5 no . . .

loop_
_geom_bond_atom_site_label_1
_geom_bond_atom_site_label_2
_geom_bond_distance
_geom_bond_publ_flag
_geom_bond_site_symmetry_1
_geom_bond_site_symmetry_2
I(1) Rh(1) 2.6662(5) yes . .
I(2) Rh(1) 2.6485(5) yes . .
Rh(1) O(1) 2.181(3) yes . .
Rh(1) O(2) 2.206(3) yes . .
Rh(1) C(1) 1.964(4) yes . .
Rh(1) C(4) 1.959(4) yes . .
O(1) C(22) 1.254(5) yes . .
O(2) C(22) 1.276(5) yes . .
O(3) C(24) 1.438(9) yes . .
O(3) C(27) 1.440(10) yes . .
N(1) C(1) 1.353(6) yes . .
N(1) C(2) 1.382(6) yes . .
N(1) C(8) 1.467(6) yes . .
N(2) C(1) 1.359(6) yes . .
N(2) C(3) 1.381(6) yes . .
N(2) C(7) 1.446(6) yes . .
N(3) C(4) 1.348(6) yes . .
N(3) C(5) 1.396(6) yes . .
N(3) C(15) 1.473(6) yes . .
N(4) C(4) 1.365(6) yes . .
N(4) C(6) 1.389(6) yes . .
N(4) C(7) 1.441(6) yes . .
C(2) C(3) 1.349(7) yes . .
C(5) C(6) 1.336(7) yes . .
C(8) C(9) 1.507(7) yes . .
C(9) C(10) 1.395(7) yes . .
C(9) C(14) 1.387(7) yes . .
C(10) C(11) 1.389(7) yes . .
C(11) C(12) 1.403(7) yes . .
C(12) C(13) 1.384(7) yes . .
C(13) C(14) 1.399(7) yes . .
C(15) C(16) 1.522(6) yes . .
C(16) C(17) 1.389(7) yes . .
C(16) C(21) 1.391(7) yes . .
C(17) C(18) 1.390(7) yes . .
C(18) C(19) 1.385(8) yes . .
C(19) C(20) 1.368(8) yes . .
C(20) C(21) 1.397(7) yes . .
C(22) C(23) 1.506(7) yes . .
C(24) C(25) 1.479(12) yes . .
C(25) C(26) 1.454(13) yes . .
C(26) C(27) 1.493(13) yes . .
C(2) H(1) 0.950 no . .
C(3) H(2) 0.950 no . .
C(5) H(3) 0.950 no . .
C(6) H(4) 0.950 no . .
C(7) H(5) 0.950 no . .
C(7) H(6) 0.950 no . .
C(8) H(7) 0.950 no . .
C(8) H(8) 0.950 no . .
C(10) H(9) 0.950 no . .
C(11) H(10) 0.950 no . .
C(12) H(11) 0.950 no . .
C(13) H(12) 0.950 no . .
C(14) H(13) 0.950 no . .
C(15) H(14) 0.950 no . .
C(15) H(15) 0.950 no . .
C(17) H(16) 0.950 no . .
C(18) H(17) 0.950 no . .
C(19) H(18) 0.950 no . .
C(20) H(19) 0.950 no . .
C(21) H(20) 0.950 no . .
C(23) H(21) 0.950 no . .
C(23) H(22) 0.950 no . .
C(23) H(23) 0.950 no . .
C(24) H(24) 0.950 no . .
C(24) H(25) 0.950 no . .
C(25) H(26) 0.950 no . .
C(25) H(27) 0.950 no . .
C(26) H(28) 0.950 no . .
C(26) H(29) 0.950 no . .
C(27) H(30) 0.950 no . .
C(27) H(31) 0.950 no . .

loop_
_geom_torsion_atom_site_label_1
_geom_torsion_atom_site_label_2
_geom_torsion_atom_site_label_3
_geom_torsion_atom_site_label_4
_geom_torsion
_geom_torsion_publ_flag
_geom_torsion_site_symmetry_1
_geom_torsion_site_symmetry_2
_geom_torsion_site_symmetry_3
_geom_torsion_site_symmetry_4
I(1) Rh(1) O(1) C(22) 93.5(2) ? . . . .
I(1) Rh(1) O(2) C(22) -92.2(2) ? . . . .
I(1) Rh(1) C(1) N(1) -116.5(3) ? . . . .
I(1) Rh(1) C(1) N(2) 67.1(4) ? . . . .
I(1) Rh(1) C(4) N(3) 107.7(4) ? . . . .
I(1) Rh(1) C(4) N(4) -70.8(4) ? . . . .
I(2) Rh(1) O(1) C(22) -90.6(2) ? . . . .
I(2) Rh(1) O(2) C(22) 86.0(2) ? . . . .
I(2) Rh(1) C(1) N(1) 67.6(4) ? . . . .
I(2) Rh(1) C(1) N(2) -108.8(4) ? . . . .
I(2) Rh(1) C(4) N(3) -71.4(4) ? . . . .
I(2) Rh(1) C(4) N(4) 110.1(4) ? . . . .
O(1) Rh(1) O(2) C(22) -2.1(2) ? . . . .
O(2) Rh(1) O(1) C(22) 2.1(2) ? . . . .
O(1) Rh(1) C(1) N(1) -12.3(9) ? . . . .
O(1) Rh(1) C(1) N(2) 171.3(4) ? . . . .
C(1) Rh(1) O(1) C(22) -11.0(7) ? . . . .
O(1) Rh(1) C(4) N(3) 17.6(4) ? . . . .
O(1) Rh(1) C(4) N(4) -160.9(3) ? . . . .
C(4) Rh(1) O(1) C(22) -179.3(2) ? . . . .
O(2) Rh(1) C(1) N(1) -24.0(4) ? . . . .
O(2) Rh(1) C(1) N(2) 159.6(3) ? . . . .
C(1) Rh(1) O(2) C(22) 174.5(2) ? . . . .
O(2) Rh(1) C(4) N(3) 22.8(10) ? . . . .
O(2) Rh(1) C(4) N(4) -155.7(5) ? . . . .
C(4) Rh(1) O(2) C(22) -7.9(8) ? . . . .
C(1) Rh(1) C(4) N(3) -159.5(4) ? . . . .
C(1) Rh(1) C(4) N(4) 22.0(4) ? . . . .
C(4) Rh(1) C(1) N(1) 156.5(4) ? . . . .
C(4) Rh(1) C(1) N(2) -19.9(4) ? . . . .
Rh(1) O(1) C(22) O(2) -3.7(4) ? . . . .
Rh(1) O(1) C(22) C(23) 175.1(4) ? . . . .
Rh(1) O(2) C(22) O(1) 3.6(4) ? . . . .
Rh(1) O(2) C(22) C(23) -175.2(4) ? . . . .
C(24) O(3) C(27) C(26) 7.9(9) ? . . . .
C(27) O(3) C(24) C(25) -24.5(8) ? . . . .
C(1) N(1) C(2) C(3) 0.5(5) ? . . . .
C(2) N(1) C(1) Rh(1) -178.1(3) ? . . . .
C(2) N(1) C(1) N(2) -1.0(5) ? . . . .
C(1) N(1) C(8) C(9) 110.5(5) ? . . . .
C(8) N(1) C(1) Rh(1) 4.6(6) ? . . . .
C(8) N(1) C(1) N(2) -178.3(4) ? . . . .
C(2) N(1) C(8) C(9) -66.5(5) ? . . . .
C(8) N(1) C(2) C(3) 177.9(4) ? . . . .
C(1) N(2) C(3) C(2) -0.8(5) ? . . . .
C(3) N(2) C(1) Rh(1) 178.2(3) ? . . . .
C(3) N(2) C(1) N(1) 1.1(5) ? . . . .
C(1) N(2) C(7) N(4) 44.1(5) ? . . . .
C(7) N(2) C(1) Rh(1) -10.2(6) ? . . . .
C(7) N(2) C(1) N(1) 172.8(3) ? . . . .
C(3) N(2) C(7) N(4) -145.5(4) ? . . . .
C(7) N(2) C(3) C(2) -172.4(4) ? . . . .
C(4) N(3) C(5) C(6) -0.5(5) ? . . . .
C(5) N(3) C(4) Rh(1) -177.8(3) ? . . . .
C(5) N(3) C(4) N(4) 1.0(5) ? . . . .
C(4) N(3) C(15) C(16) -108.7(5) ? . . . .
C(15) N(3) C(4) Rh(1) -0.0(6) ? . . . .
C(15) N(3) C(4) N(4) 178.7(4) ? . . . .
C(5) N(3) C(15) C(16) 68.7(5) ? . . . .
C(15) N(3) C(5) C(6) -178.3(4) ? . . . .
C(4) N(4) C(6) C(5) 0.9(5) ? . . . .
C(6) N(4) C(4) Rh(1) 177.6(3) ? . . . .
C(6) N(4) C(4) N(3) -1.2(5) ? . . . .
C(4) N(4) C(7) N(2) -41.9(5) ? . . . .
C(7) N(4) C(4) Rh(1) 5.6(6) ? . . . .
C(7) N(4) C(4) N(3) -173.2(4) ? . . . .
C(6) N(4) C(7) N(2) 147.0(4) ? . . . .
C(7) N(4) C(6) C(5) 173.1(4) ? . . . .
N(1) C(2) C(3) N(2) 0.2(4) ? . . . .
N(3) C(5) C(6) N(4) -0.3(5) ? . . . .
N(1) C(8) C(9) C(10) -53.0(5) ? . . . .
N(1) C(8) C(9) C(14) 129.6(4) ? . . . .
C(8) C(9) C(10) C(11) -177.6(4) ? . . . .
C(8) C(9) C(14) C(13) 178.1(4) ? . . . .
C(10) C(9) C(14) C(13) 0.6(7) ? . . . .
C(14) C(9) C(10) C(11) -0.2(6) ? . . . .
C(9) C(10) C(11) C(12) -0.5(7) ? . . . .
C(10) C(11) C(12) C(13) 0.7(7) ? . . . .
C(11) C(12) C(13) C(14) -0.2(6) ? . . . .
C(12) C(13) C(14) C(9) -0.4(7) ? . . . .
N(3) C(15) C(16) C(17) 72.6(6) ? . . . .
N(3) C(15) C(16) C(21) -108.6(5) ? . . . .
C(15) C(16) C(17) C(18) 179.3(5) ? . . . .
C(15) C(16) C(21) C(20) -178.9(5) ? . . . .
C(17) C(16) C(21) C(20) -0.2(6) ? . . . .
C(21) C(16) C(17) C(18) 0.6(8) ? . . . .
C(16) C(17) C(18) C(19) -0.6(9) ? . . . .
C(17) C(18) C(19) C(20) 0.2(7) ? . . . .
C(18) C(19) C(20) C(21) 0.3(7) ? . . . .
C(19) C(20) C(21) C(16) -0.3(7) ? . . . .
O(3) C(24) C(25) C(26) 31.3(9) ? . . . .
C(24) C(25) C(26) C(27) -25.7(10) ? . . . .
C(25) C(26) C(27) O(3) 11.7(10) ? . . . .
